data_7047806
loop_
_publ_author_name
'Daneshmand, Pargol'
'Michalsky, Ina'
'Aguiar, Pedro M.'
'Schaper, Frank'

_publ_section_title
;
 Configurationally flexible zinc complexes as catalysts for rac-lactide
 polymerisation.
;
_journal_issue 45
_journal_name_full 'Dalton transactions (Cambridge, England : 2003)'
_journal_page_first 16279
_journal_page_last 16291
_journal_paper_doi 10.1039/c8dt02562b
_journal_volume 47
_journal_year 2018
_chemical_formula_moiety 'C33 H52 N4 O Si2 Zn, C6 H14'
_chemical_formula_sum 'C39 H66 N4 O Si2 Zn'
_chemical_formula_weight 728.50
_space_group_crystal_system monoclinic
_space_group_IT_number 14
_space_group_name_Hall '-P 2ybc'
_space_group_name_H-M_alt 'P 1 21/c 1'
_symmetry_space_group_name_Hall '-P 2ybc'
_symmetry_space_group_name_H-M 'P 1 21/c 1'
_atom_sites_solution_hydrogens geom
_atom_sites_solution_primary dual
_atom_sites_solution_secondary difmap
_audit_creation_date 2018-06-19
_audit_creation_method
;
Olex2 1.2
(compiled 2018.05.29 svn.r3508 for OlexSys, GUI svn.r5506)
;
_audit_update_record
;
2018-06-19 deposited with the CCDC.
2018-10-08 downloaded from the CCDC.
;
_cell_angle_alpha 90
_cell_angle_beta 105.3650(10)
_cell_angle_gamma 90
_cell_formula_units_Z 4
_cell_length_a 18.8720(5)
_cell_length_b 18.6906(5)
_cell_length_c 12.3226(3)
_cell_measurement_reflns_used 9556
_cell_measurement_temperature 150(2)
_cell_measurement_theta_max 60.58
_cell_measurement_theta_min 2.95
_cell_volume 4191.18(19)
_computing_cell_refinement 'SAINT v8.34A (Bruker, 2013)'
_computing_data_collection 'APEX 2 (2013) Bruker AXS Inc., Madison, WI 53719-1173.'
_computing_data_reduction 'SAINT v8.34A (Bruker, 2013)'
_computing_molecular_graphics 'Olex2 (Dolomanov et al., 2009)'
_computing_publication_material 'Olex2 (Dolomanov et al., 2009)'
_computing_structure_refinement 'ShelXL (Sheldrick, 2015)'
_computing_structure_solution 'ShelXT (Sheldrick, 2015)'
_diffrn_ambient_temperature 150
_diffrn_detector_area_resol_mean 10.24
_diffrn_measured_fraction_theta_full 0.998
_diffrn_measured_fraction_theta_max 0.997
_diffrn_measurement_device_type 'Bruker Venture Metaljet'
_diffrn_measurement_method '\f and \w scans'
_diffrn_radiation_type GaK\a
_diffrn_radiation_wavelength 1.34139
_diffrn_reflns_av_R_equivalents 0.0311
_diffrn_reflns_av_unetI/netI 0.0163
_diffrn_reflns_Laue_measured_fraction_full 0.998
_diffrn_reflns_Laue_measured_fraction_max 0.997
_diffrn_reflns_limit_h_max 24
_diffrn_reflns_limit_h_min -24
_diffrn_reflns_limit_k_max 24
_diffrn_reflns_limit_k_min -22
_diffrn_reflns_limit_l_max 16
_diffrn_reflns_limit_l_min -16
_diffrn_reflns_number 70912
_diffrn_reflns_point_group_measured_fraction_full 0.998
_diffrn_reflns_point_group_measured_fraction_max 0.997
_diffrn_reflns_theta_full 53.594
_diffrn_reflns_theta_max 60.670
_diffrn_reflns_theta_min 2.112
_diffrn_source 'Metal Jet'
_diffrn_standards_number 0
_exptl_absorpt_coefficient_mu 1.010
_exptl_absorpt_correction_T_max 0.7519
_exptl_absorpt_correction_T_min 0.6935
_exptl_absorpt_correction_type multi-scan
_exptl_absorpt_process_details
'SADABS-2014/2 (Bruker,2014/2) was used for absorption correction. wR2(int) was 0.1437 before and 0.0483 after correction. The Ratio of minimum to maximum transmission is 0.9223. The \l/2 correction factor is 0.00150.'
_exptl_crystal_colour colourless
_exptl_crystal_colour_primary colourless
_exptl_crystal_density_diffrn 1.155
_exptl_crystal_description block
_exptl_crystal_F_000 1576
_exptl_crystal_size_max 0.14
_exptl_crystal_size_mid 0.11
_exptl_crystal_size_min 0.08
_refine_diff_density_max 0.905
_refine_diff_density_min -0.751
_refine_diff_density_rms 0.063
_refine_ls_extinction_method none
_refine_ls_goodness_of_fit_ref 1.044
_refine_ls_hydrogen_treatment constr
_refine_ls_matrix_type full
_refine_ls_number_parameters 438
_refine_ls_number_reflns 9608
_refine_ls_number_restraints 0
_refine_ls_restrained_S_all 1.044
_refine_ls_R_factor_all 0.0567
_refine_ls_R_factor_gt 0.0509
_refine_ls_shift/su_max 0.002
_refine_ls_shift/su_mean 0.000
_refine_ls_structure_factor_coef Fsqd
_refine_ls_weighting_details 'w=1/[\s^2^(Fo^2^)+(0.0792P)^2^+3.0040P] where P=(Fo^2^+2Fc^2^)/3'
_refine_ls_weighting_scheme calc
_refine_ls_wR_factor_gt 0.1396
_refine_ls_wR_factor_ref 0.1462
_reflns_Friedel_coverage 0.000
_reflns_number_gt 8521
_reflns_number_total 9608
_reflns_threshold_expression 'I > 2\s(I)'
_cod_data_source_file c8dt02562b2.cif
_cod_data_source_block comp10
_cod_depositor_comments 'Adding full bibliography for 7047804--7047808.cif.'
_cod_database_code 7047806
_shelx_shelxl_version_number 2018/3
_shelx_space_group_comment
;
The symmetry employed for this shelxl refinement is uniquely defined
by the following loop, which should always be used as a source of
symmetry information in preference to the above space-group names.
They are only intended as comments.
;
_shelx_estimated_absorpt_t_max 0.924
_shelx_estimated_absorpt_t_min 0.872
_olex2_refinement_description
;
1. Fixed Uiso
 At 1.2 times of:
  All C(H) groups, All C(H,H) groups
 At 1.5 times of:
  All C(H,H,H) groups
2.a Secondary CH2 refined with riding coordinates:
 C1(H1a,H1b), C16(H16a,H16b), C22(H22a,H22b), C35(H35a,H35b), C36(H36a,H36b),
 C37(H37a,H37b), C38(H38a,H38b)
2.b Aromatic/amide H refined with riding coordinates:
 C3(H3), C5(H5), C18(H18), C19(H19), C20(H20), C21(H21), C24(H24), C25(H25),
 C26(H26), C27(H27)
2.c Idealised Me refined as rotating group:
 C9(H9a,H9b,H9c), C10(H10a,H10b,H10c), C11(H11a,H11b,H11c), C13(H13a,H13b,
 H13c), C14(H14a,H14b,H14c), C15(H15a,H15b,H15c), C28(H28a,H28b,H28c), C29(H29a,
 H29b,H29c), C30(H30a,H30b,H30c), C31(H31a,H31b,H31c), C32(H32a,H32b,H32c),
 C33(H33a,H33b,H33c), C34(H34a,H34b,H34c), C39(H39a,H39b,H39c)
;
_olex2_submission_special_instructions 'No special instructions were received'

loop_
_space_group_symop_operation_xyz
'x, y, z'
'-x, y+1/2, -z+1/2'
'-x, -y, -z'
'x, -y-1/2, z-1/2'

loop_
_atom_site_label
_atom_site_type_symbol
_atom_site_fract_x
_atom_site_fract_y
_atom_site_fract_z
_atom_site_U_iso_or_equiv
_atom_site_adp_type
_atom_site_occupancy
_atom_site_site_symmetry_order
_atom_site_calc_flag
_atom_site_refinement_flags_posn
Zn1 Zn 0.77650(2) 0.62782(2) 0.22326(2) 0.03073(10) Uani 1 1 d .
Si1 Si 0.88753(4) 0.53406(5) 0.13783(7) 0.0591(2) Uani 1 1 d .
Si2 Si 0.84485(3) 0.47945(3) 0.33864(5) 0.04293(15) Uani 1 1 d .
O1 O 0.70890(7) 0.63852(7) 0.31986(10) 0.0280(3) Uani 1 1 d .
N1 N 0.74407(10) 0.73716(9) 0.13765(13) 0.0348(4) Uani 1 1 d .
N2 N 0.68985(9) 0.60394(9) 0.06768(13) 0.0329(3) Uani 1 1 d .
N3 N 0.86688(10) 0.70406(10) 0.29764(17) 0.0455(4) Uani 1 1 d .
N4 N 0.84045(9) 0.54269(10) 0.23707(16) 0.0395(4) Uani 1 1 d .
C1 C 0.70304(11) 0.77141(9) 0.21229(15) 0.0317(4) Uani 1 1 d .
H1A H 0.689233 0.820649 0.185199 0.038 Uiso 1 1 calc R
H1B H 0.735944 0.774916 0.289403 0.038 Uiso 1 1 calc R
C2 C 0.63473(10) 0.73136(9) 0.21676(14) 0.0281(3) Uani 1 1 d .
C3 C 0.56592(11) 0.75926(9) 0.16364(15) 0.0302(4) Uani 1 1 d .
H3 H 0.563006 0.803190 0.123914 0.036 Uiso 1 1 calc R
C4 C 0.50169(10) 0.72490(9) 0.16703(15) 0.0299(4) Uani 1 1 d .
C5 C 0.50954(10) 0.66178(9) 0.23122(15) 0.0284(3) Uani 1 1 d .
H5 H 0.466114 0.638433 0.237612 0.034 Uiso 1 1 calc R
C6 C 0.57681(10) 0.63127(8) 0.28602(14) 0.0253(3) Uani 1 1 d .
C7 C 0.64236(9) 0.66558(9) 0.27566(13) 0.0254(3) Uani 1 1 d .
C8 C 0.42477(11) 0.75170(11) 0.10554(18) 0.0382(4) Uani 1 1 d .
C9 C 0.42849(14) 0.81641(13) 0.0310(2) 0.0510(6) Uani 1 1 d .
H9A H 0.453710 0.855922 0.077898 0.076 Uiso 1 1 calc GR
H9B H 0.378572 0.831294 -0.008795 0.076 Uiso 1 1 calc GR
H9C H 0.455572 0.803414 -0.023893 0.076 Uiso 1 1 calc GR
C10 C 0.38214(14) 0.69216(13) 0.0297(2) 0.0538(6) Uani 1 1 d .
H10A H 0.409822 0.676604 -0.023109 0.081 Uiso 1 1 calc GR
H10B H 0.334016 0.710369 -0.012504 0.081 Uiso 1 1 calc GR
H10C H 0.375378 0.651535 0.076196 0.081 Uiso 1 1 calc GR
C11 C 0.38352(14) 0.77355(15) 0.1923(2) 0.0547(6) Uani 1 1 d .
H11A H 0.380255 0.732402 0.240009 0.082 Uiso 1 1 calc GR
H11B H 0.333929 0.789682 0.153110 0.082 Uiso 1 1 calc GR
H11C H 0.410041 0.812505 0.239082 0.082 Uiso 1 1 calc GR
C12 C 0.57985(9) 0.56175(9) 0.35368(14) 0.0257(3) Uani 1 1 d .
C13 C 0.50303(10) 0.53368(10) 0.35280(16) 0.0315(4) Uani 1 1 d .
H13A H 0.477432 0.569495 0.386517 0.047 Uiso 1 1 calc GR
H13B H 0.507910 0.489198 0.396273 0.047 Uiso 1 1 calc GR
H13C H 0.474821 0.524466 0.275064 0.047 Uiso 1 1 calc GR
C14 C 0.62215(11) 0.57457(10) 0.47703(15) 0.0329(4) Uani 1 1 d .
H14A H 0.671797 0.591622 0.480456 0.049 Uiso 1 1 calc GR
H14B H 0.625246 0.529710 0.519202 0.049 Uiso 1 1 calc GR
H14C H 0.596362 0.610564 0.510102 0.049 Uiso 1 1 calc GR
C15 C 0.61890(11) 0.50320(9) 0.30423(16) 0.0323(4) Uani 1 1 d .
H15A H 0.592237 0.494774 0.225509 0.049 Uiso 1 1 calc GR
H15B H 0.620230 0.458927 0.347327 0.049 Uiso 1 1 calc GR
H15C H 0.669210 0.518478 0.308248 0.049 Uiso 1 1 calc GR
C16 C 0.69609(14) 0.72945(11) 0.02251(16) 0.0417(5) Uani 1 1 d .
H16A H 0.726243 0.732567 -0.031963 0.050 Uiso 1 1 calc R
H16B H 0.660201 0.769245 0.006653 0.050 Uiso 1 1 calc R
C17 C 0.65551(12) 0.65944(10) 0.00701(15) 0.0350(4) Uani 1 1 d .
C18 C 0.58779(13) 0.65243(12) -0.07130(17) 0.0435(5) Uani 1 1 d .
H18 H 0.564164 0.692806 -0.112117 0.052 Uiso 1 1 calc R
C19 C 0.55558(14) 0.58601(13) -0.08863(19) 0.0490(5) Uani 1 1 d .
H19 H 0.509169 0.579927 -0.141524 0.059 Uiso 1 1 calc R
C20 C 0.59141(13) 0.52791(12) -0.02824(18) 0.0444(5) Uani 1 1 d .
H20 H 0.570489 0.481389 -0.039925 0.053 Uiso 1 1 calc R
C21 C 0.65813(12) 0.53921(10) 0.04919(16) 0.0359(4) Uani 1 1 d .
H21 H 0.682605 0.499577 0.091116 0.043 Uiso 1 1 calc R
C22 C 0.80987(14) 0.78027(12) 0.1408(2) 0.0463(5) Uani 1 1 d .
H22A H 0.796637 0.831647 0.135619 0.056 Uiso 1 1 calc R
H22B H 0.828518 0.768063 0.075169 0.056 Uiso 1 1 calc R
C23 C 0.86882(12) 0.76709(12) 0.2468(2) 0.0457(5) Uani 1 1 d .
C24 C 0.92443(15) 0.81658(14) 0.2892(3) 0.0610(7) Uani 1 1 d .
H24 H 0.925234 0.861050 0.252230 0.073 Uiso 1 1 calc R
C25 C 0.97814(15) 0.80017(18) 0.3854(3) 0.0757(10) Uani 1 1 d .
H25 H 1.016489 0.833330 0.415318 0.091 Uiso 1 1 calc R
C26 C 0.97625(14) 0.73545(17) 0.4384(3) 0.0706(9) Uani 1 1 d .
H26 H 1.012648 0.723476 0.505333 0.085 Uiso 1 1 calc R
C27 C 0.91985(13) 0.68846(15) 0.3912(2) 0.0560(6) Uani 1 1 d .
H27 H 0.918539 0.643434 0.426397 0.067 Uiso 1 1 calc R
C28 C 0.8598(3) 0.60331(19) 0.0253(3) 0.0921(13) Uani 1 1 d .
H28A H 0.806373 0.602075 -0.006103 0.138 Uiso 1 1 calc GR
H28B H 0.883936 0.593487 -0.034433 0.138 Uiso 1 1 calc GR
H28C H 0.874567 0.650715 0.057369 0.138 Uiso 1 1 calc GR
C29 C 0.9898(2) 0.5412(4) 0.1949(5) 0.133(2) Uani 1 1 d .
H29A H 1.002278 0.587832 0.231369 0.200 Uiso 1 1 calc GR
H29B H 1.013223 0.536506 0.133125 0.200 Uiso 1 1 calc GR
H29C H 1.007379 0.503053 0.249989 0.200 Uiso 1 1 calc GR
C30 C 0.8699(2) 0.44538(18) 0.0629(3) 0.0813(10) Uani 1 1 d .
H30A H 0.884733 0.406536 0.117650 0.122 Uiso 1 1 calc GR
H30B H 0.898469 0.442530 0.007146 0.122 Uiso 1 1 calc GR
H30C H 0.817496 0.440928 0.024899 0.122 Uiso 1 1 calc GR
C31 C 0.82714(14) 0.51947(15) 0.4683(2) 0.0531(6) Uani 1 1 d .
H31A H 0.785411 0.552477 0.446849 0.080 Uiso 1 1 calc GR
H31B H 0.870875 0.545569 0.510296 0.080 Uiso 1 1 calc GR
H31C H 0.815873 0.481306 0.515682 0.080 Uiso 1 1 calc GR
C32 C 0.77975(14) 0.40263(13) 0.2904(3) 0.0568(6) Uani 1 1 d .
H32A H 0.783848 0.368957 0.352722 0.085 Uiso 1 1 calc GR
H32B H 0.792183 0.378130 0.227570 0.085 Uiso 1 1 calc GR
H32C H 0.729305 0.420775 0.265773 0.085 Uiso 1 1 calc GR
C33 C 0.93766(15) 0.43440(19) 0.3882(3) 0.0715(8) Uani 1 1 d .
H33A H 0.976314 0.470877 0.406316 0.107 Uiso 1 1 calc GR
H33B H 0.945513 0.403245 0.328438 0.107 Uiso 1 1 calc GR
H33C H 0.939213 0.405759 0.455362 0.107 Uiso 1 1 calc GR
C34 C 1.2802(3) 0.4936(4) 0.2304(4) 0.141(2) Uani 1 1 d .
H34A H 1.280007 0.497188 0.151031 0.212 Uiso 1 1 calc GR
H34B H 1.235638 0.468827 0.236576 0.212 Uiso 1 1 calc GR
H34C H 1.323551 0.466638 0.271580 0.212 Uiso 1 1 calc GR
C35 C 1.2824(3) 0.5705(4) 0.2819(7) 0.142(2) Uani 1 1 d .
H35A H 1.306491 0.567148 0.363504 0.171 Uiso 1 1 calc R
H35B H 1.314112 0.600729 0.248246 0.171 Uiso 1 1 calc R
C36 C 1.2135(3) 0.6071(3) 0.2681(4) 0.1123(16) Uani 1 1 d .
H36A H 1.178331 0.572881 0.286414 0.135 Uiso 1 1 calc R
H36B H 1.194555 0.619644 0.187579 0.135 Uiso 1 1 calc R
C37 C 1.2130(3) 0.6714(4) 0.3334(8) 0.167(3) Uani 1 1 d .
H37A H 1.239448 0.659568 0.412017 0.200 Uiso 1 1 calc R
H37B H 1.243797 0.706816 0.307068 0.200 Uiso 1 1 calc R
C38 C 1.1469(3) 0.7086(4) 0.3385(7) 0.155(3) Uani 1 1 d .
H38A H 1.158795 0.753964 0.380803 0.187 Uiso 1 1 calc R
H38B H 1.116589 0.678527 0.374940 0.187 Uiso 1 1 calc R
C39 C 1.1073(5) 0.7226(4) 0.2158(7) 0.191(4) Uani 1 1 d .
H39A H 1.137200 0.704794 0.167600 0.287 Uiso 1 1 calc GR
H39B H 1.099434 0.774199 0.203981 0.287 Uiso 1 1 calc GR
H39C H 1.059762 0.698014 0.196866 0.287 Uiso 1 1 calc GR

loop_
_atom_site_aniso_label
_atom_site_aniso_U_11
_atom_site_aniso_U_22
_atom_site_aniso_U_33
_atom_site_aniso_U_23
_atom_site_aniso_U_13
_atom_site_aniso_U_12
Zn1 0.03350(16) 0.02914(16) 0.03275(16) -0.00126(10) 0.01437(12) -0.00549(10)
Si1 0.0521(4) 0.0698(5) 0.0676(5) -0.0045(4) 0.0374(3) 0.0054(3)
Si2 0.0329(3) 0.0435(3) 0.0519(3) 0.0035(3) 0.0104(2) 0.0085(2)
O1 0.0304(6) 0.0277(6) 0.0273(6) 0.0033(5) 0.0099(5) -0.0006(5)
N1 0.0475(9) 0.0309(8) 0.0311(8) -0.0005(6) 0.0194(7) -0.0112(7)
N2 0.0443(9) 0.0301(8) 0.0268(7) -0.0012(6) 0.0139(6) -0.0025(7)
N3 0.0371(9) 0.0427(10) 0.0581(11) -0.0061(8) 0.0153(8) -0.0121(8)
N4 0.0348(8) 0.0385(9) 0.0496(10) -0.0042(7) 0.0187(7) 0.0005(7)
C1 0.0425(10) 0.0244(8) 0.0307(8) 0.0005(7) 0.0140(7) -0.0061(7)
C2 0.0387(9) 0.0223(8) 0.0249(8) 0.0008(6) 0.0115(7) -0.0038(7)
C3 0.0437(10) 0.0211(8) 0.0265(8) 0.0031(6) 0.0105(7) 0.0007(7)
C4 0.0364(9) 0.0247(8) 0.0288(8) 0.0014(6) 0.0088(7) 0.0033(7)
C5 0.0327(8) 0.0245(8) 0.0296(8) 0.0007(6) 0.0110(7) -0.0002(7)
C6 0.0338(8) 0.0203(7) 0.0236(7) 0.0001(6) 0.0108(6) -0.0006(6)
C7 0.0329(8) 0.0234(8) 0.0211(7) -0.0002(6) 0.0091(6) -0.0013(6)
C8 0.0397(10) 0.0312(9) 0.0412(10) 0.0059(8) 0.0062(8) 0.0068(8)
C9 0.0521(13) 0.0395(12) 0.0552(13) 0.0163(10) 0.0034(10) 0.0100(10)
C10 0.0488(12) 0.0428(12) 0.0576(14) 0.0060(10) -0.0074(10) 0.0014(10)
C11 0.0476(13) 0.0534(14) 0.0663(15) 0.0096(12) 0.0206(11) 0.0196(11)
C12 0.0328(8) 0.0211(7) 0.0253(8) 0.0013(6) 0.0114(6) -0.0015(6)
C13 0.0367(9) 0.0253(8) 0.0364(9) 0.0023(7) 0.0165(7) -0.0039(7)
C14 0.0446(10) 0.0294(9) 0.0258(8) 0.0029(7) 0.0111(7) -0.0024(7)
C15 0.0410(10) 0.0220(8) 0.0382(9) -0.0008(7) 0.0177(8) -0.0009(7)
C16 0.0672(14) 0.0340(10) 0.0270(9) 0.0034(7) 0.0177(9) -0.0077(9)
C17 0.0532(11) 0.0310(9) 0.0231(8) -0.0004(7) 0.0143(8) -0.0023(8)
C18 0.0579(13) 0.0399(11) 0.0295(9) -0.0009(8) 0.0060(9) 0.0049(10)
C19 0.0556(13) 0.0479(13) 0.0371(10) -0.0101(9) 0.0009(9) -0.0025(10)
C20 0.0574(13) 0.0353(10) 0.0400(11) -0.0111(8) 0.0123(9) -0.0076(9)
C21 0.0498(11) 0.0295(9) 0.0313(9) -0.0038(7) 0.0160(8) -0.0007(8)
C22 0.0607(13) 0.0355(10) 0.0540(12) -0.0010(9) 0.0351(11) -0.0174(10)
C23 0.0435(11) 0.0399(11) 0.0644(14) -0.0145(10) 0.0328(10) -0.0156(9)
C24 0.0508(14) 0.0455(13) 0.097(2) -0.0224(13) 0.0379(14) -0.0222(11)
C25 0.0434(14) 0.0665(19) 0.119(3) -0.0392(19) 0.0249(16) -0.0238(13)
C26 0.0350(12) 0.073(2) 0.098(2) -0.0292(17) 0.0067(13) -0.0098(12)
C27 0.0362(11) 0.0566(15) 0.0720(16) -0.0086(12) 0.0085(11) -0.0089(10)
C28 0.141(3) 0.0657(19) 0.109(3) 0.0160(19) 0.101(3) 0.013(2)
C29 0.056(2) 0.225(6) 0.138(4) -0.016(4) 0.060(2) -0.022(3)
C30 0.114(3) 0.070(2) 0.0710(19) -0.0041(16) 0.0439(19) 0.0317(19)
C31 0.0472(12) 0.0660(16) 0.0450(12) 0.0098(11) 0.0104(10) 0.0110(11)
C32 0.0486(13) 0.0374(12) 0.0874(19) 0.0061(12) 0.0234(13) 0.0061(10)
C33 0.0453(14) 0.083(2) 0.082(2) 0.0052(16) 0.0090(13) 0.0262(14)
C34 0.145(5) 0.190(7) 0.075(3) -0.006(3) 0.007(3) 0.041(4)
C35 0.092(3) 0.148(5) 0.184(6) -0.004(5) 0.033(4) -0.030(3)
C36 0.087(3) 0.152(5) 0.092(3) -0.013(3) 0.013(2) -0.018(3)
C37 0.085(3) 0.131(5) 0.249(8) -0.042(6) -0.019(4) -0.009(3)
C38 0.110(4) 0.144(5) 0.222(8) 0.027(5) 0.061(5) 0.029(4)
C39 0.243(9) 0.137(6) 0.177(7) 0.057(5) 0.025(7) -0.035(6)

loop_
_atom_type_symbol
_atom_type_description
_atom_type_scat_dispersion_real
_atom_type_scat_dispersion_imag
_atom_type_scat_source
C C 0.0150 0.0070 'International Tables Vol C Tables 4.2.6.8 and 6.1.1.4'
H H 0.0000 0.0000 'International Tables Vol C Tables 4.2.6.8 and 6.1.1.4'
N N 0.0250 0.0140 'International Tables Vol C Tables 4.2.6.8 and 6.1.1.4'
O O 0.0410 0.0250 'International Tables Vol C Tables 4.2.6.8 and 6.1.1.4'
Si Si 0.2150 0.2490 'International Tables Vol C Tables 4.2.6.8 and 6.1.1.4'
Zn Zn -2.8020 0.5460 'International Tables Vol C Tables 4.2.6.8 and 6.1.1.4'

loop_
_geom_angle_atom_site_label_1
_geom_angle_atom_site_label_2
_geom_angle_atom_site_label_3
_geom_angle
O1 Zn1 N1 92.89(5)
O1 Zn1 N2 95.49(6)
O1 Zn1 N3 103.55(6)
O1 Zn1 N4 120.49(6)
N2 Zn1 N1 74.73(6)
N2 Zn1 N3 142.81(7)
N3 Zn1 N1 72.70(7)
N4 Zn1 N1 146.55(7)
N4 Zn1 N2 101.93(7)
N4 Zn1 N3 95.52(7)
N4 Si1 C28 111.82(12)
N4 Si1 C29 113.95(17)
N4 Si1 C30 112.25(14)
C28 Si1 C29 106.7(2)
C28 Si1 C30 105.52(18)
C29 Si1 C30 106.1(2)
N4 Si2 C31 111.34(11)
N4 Si2 C32 113.33(12)
N4 Si2 C33 113.92(13)
C31 Si2 C32 108.98(13)
C31 Si2 C33 105.17(14)
C32 Si2 C33 103.50(14)
C7 O1 Zn1 118.90(10)
C1 N1 Zn1 102.47(10)
C16 N1 Zn1 111.99(12)
C16 N1 C1 110.37(17)
C22 N1 Zn1 110.68(14)
C22 N1 C1 108.70(15)
C22 N1 C16 112.17(16)
C17 N2 Zn1 117.67(13)
C17 N2 C21 118.34(18)
C21 N2 Zn1 121.56(13)
C23 N3 Zn1 118.93(16)
C23 N3 C27 119.1(2)
C27 N3 Zn1 121.98(17)
Si1 N4 Zn1 115.98(10)
Si1 N4 Si2 121.92(11)
Si2 N4 Zn1 122.03(10)
N1 C1 H1A 108.9
N1 C1 H1B 108.9
N1 C1 C2 113.46(15)
H1A C1 H1B 107.7
C2 C1 H1A 108.9
C2 C1 H1B 108.9
C3 C2 C1 119.88(15)
C3 C2 C7 121.48(16)
C7 C2 C1 118.64(16)
C2 C3 H3 119.1
C4 C3 C2 121.89(16)
C4 C3 H3 119.1
C3 C4 C5 116.38(16)
C3 C4 C8 123.82(16)
C5 C4 C8 119.81(17)
C4 C5 H5 117.9
C6 C5 C4 124.27(16)
C6 C5 H5 117.9
C5 C6 C7 118.20(15)
C5 C6 C12 120.51(15)
C7 C6 C12 121.28(15)
O1 C7 C2 119.82(15)
O1 C7 C6 122.61(15)
C2 C7 C6 117.56(16)
C4 C8 C10 109.80(17)
C4 C8 C11 109.35(17)
C9 C8 C4 111.51(18)
C9 C8 C10 107.85(19)
C9 C8 C11 108.66(19)
C11 C8 C10 109.6(2)
C8 C9 H9A 109.5
C8 C9 H9B 109.5
C8 C9 H9C 109.5
H9A C9 H9B 109.5
H9A C9 H9C 109.5
H9B C9 H9C 109.5
C8 C10 H10A 109.5
C8 C10 H10B 109.5
C8 C10 H10C 109.5
H10A C10 H10B 109.5
H10A C10 H10C 109.5
H10B C10 H10C 109.5
C8 C11 H11A 109.5
C8 C11 H11B 109.5
C8 C11 H11C 109.5
H11A C11 H11B 109.5
H11A C11 H11C 109.5
H11B C11 H11C 109.5
C6 C12 C13 112.63(14)
C6 C12 C14 109.85(14)
C14 C12 C13 107.54(14)
C15 C12 C6 109.92(14)
C15 C12 C13 107.76(14)
C15 C12 C14 109.03(15)
C12 C13 H13A 109.5
C12 C13 H13B 109.5
C12 C13 H13C 109.5
H13A C13 H13B 109.5
H13A C13 H13C 109.5
H13B C13 H13C 109.5
C12 C14 H14A 109.5
C12 C14 H14B 109.5
C12 C14 H14C 109.5
H14A C14 H14B 109.5
H14A C14 H14C 109.5
H14B C14 H14C 109.5
C12 C15 H15A 109.5
C12 C15 H15B 109.5
C12 C15 H15C 109.5
H15A C15 H15B 109.5
H15A C15 H15C 109.5
H15B C15 H15C 109.5
N1 C16 H16A 109.3
N1 C16 H16B 109.3
N1 C16 C17 111.71(15)
H16A C16 H16B 107.9
C17 C16 H16A 109.3
C17 C16 H16B 109.3
N2 C17 C16 116.62(18)
N2 C17 C18 122.29(19)
C18 C17 C16 120.98(19)
C17 C18 H18 120.6
C19 C18 C17 118.8(2)
C19 C18 H18 120.6
C18 C19 H19 120.3
C18 C19 C20 119.4(2)
C20 C19 H19 120.3
C19 C20 H20 120.8
C21 C20 C19 118.5(2)
C21 C20 H20 120.8
N2 C21 C20 122.66(19)
N2 C21 H21 118.7
C20 C21 H21 118.7
N1 C22 H22A 109.4
N1 C22 H22B 109.4
N1 C22 C23 111.09(17)
H22A C22 H22B 108.0
C23 C22 H22A 109.4
C23 C22 H22B 109.4
N3 C23 C22 116.57(18)
N3 C23 C24 121.3(3)
C24 C23 C22 122.1(2)
C23 C24 H24 120.5
C25 C24 C23 119.0(3)
C25 C24 H24 120.5
C24 C25 H25 120.1
C24 C25 C26 119.9(2)
C26 C25 H25 120.1
C25 C26 H26 120.9
C25 C26 C27 118.1(3)
C27 C26 H26 120.9
N3 C27 C26 122.5(3)
N3 C27 H27 118.7
C26 C27 H27 118.7
Si1 C28 H28A 109.5
Si1 C28 H28B 109.5
Si1 C28 H28C 109.5
H28A C28 H28B 109.5
H28A C28 H28C 109.5
H28B C28 H28C 109.5
Si1 C29 H29A 109.5
Si1 C29 H29B 109.5
Si1 C29 H29C 109.5
H29A C29 H29B 109.5
H29A C29 H29C 109.5
H29B C29 H29C 109.5
Si1 C30 H30A 109.5
Si1 C30 H30B 109.5
Si1 C30 H30C 109.5
H30A C30 H30B 109.5
H30A C30 H30C 109.5
H30B C30 H30C 109.5
Si2 C31 H31A 109.5
Si2 C31 H31B 109.5
Si2 C31 H31C 109.5
H31A C31 H31B 109.5
H31A C31 H31C 109.5
H31B C31 H31C 109.5
Si2 C32 H32A 109.5
Si2 C32 H32B 109.5
Si2 C32 H32C 109.5
H32A C32 H32B 109.5
H32A C32 H32C 109.5
H32B C32 H32C 109.5
Si2 C33 H33A 109.5
Si2 C33 H33B 109.5
Si2 C33 H33C 109.5
H33A C33 H33B 109.5
H33A C33 H33C 109.5
H33B C33 H33C 109.5
H34A C34 H34B 109.5
H34A C34 H34C 109.5
H34B C34 H34C 109.5
C35 C34 H34A 109.5
C35 C34 H34B 109.5
C35 C34 H34C 109.5
C34 C35 H35A 107.9
C34 C35 H35B 107.9
H35A C35 H35B 107.2
C36 C35 C34 117.5(5)
C36 C35 H35A 107.9
C36 C35 H35B 107.9
C35 C36 H36A 107.8
C35 C36 H36B 107.8
C35 C36 C37 117.9(5)
H36A C36 H36B 107.2
C37 C36 H36A 107.8
C37 C36 H36B 107.8
C36 C37 H37A 106.4
C36 C37 H37B 106.4
H37A C37 H37B 106.5
C38 C37 C36 123.8(5)
C38 C37 H37A 106.4
C38 C37 H37B 106.4
C37 C38 H38A 110.9
C37 C38 H38B 110.9
C37 C38 C39 104.0(7)
H38A C38 H38B 109.0
C39 C38 H38A 110.9
C39 C38 H38B 110.9
C38 C39 H39A 109.5
C38 C39 H39B 109.5
C38 C39 H39C 109.5
H39A C39 H39B 109.5
H39A C39 H39C 109.5
H39B C39 H39C 109.5

loop_
_geom_bond_atom_site_label_1
_geom_bond_atom_site_label_2
_geom_bond_distance
Zn1 O1 1.9722(12)
Zn1 N1 2.3070(17)
Zn1 N2 2.2107(16)
Zn1 N3 2.2251(18)
Zn1 N4 1.9769(18)
Si1 N4 1.6990(18)
Si1 C28 1.868(4)
Si1 C29 1.876(4)
Si1 C30 1.884(3)
Si2 N4 1.707(2)
Si2 C31 1.873(3)
Si2 C32 1.881(3)
Si2 C33 1.893(3)
O1 C7 1.329(2)
N1 C1 1.494(2)
N1 C16 1.474(3)
N1 C22 1.472(3)
N2 C17 1.341(3)
N2 C21 1.342(3)
N3 C23 1.339(3)
N3 C27 1.343(3)
C1 H1A 0.9900
C1 H1B 0.9900
C1 C2 1.504(2)
C2 C3 1.392(3)
C2 C7 1.415(2)
C3 H3 0.9500
C3 C4 1.382(3)
C4 C5 1.406(2)
C4 C8 1.533(3)
C5 H5 0.9500
C5 C6 1.392(2)
C6 C7 1.429(2)
C6 C12 1.537(2)
C8 C9 1.532(3)
C8 C10 1.537(3)
C8 C11 1.535(3)
C9 H9A 0.9800
C9 H9B 0.9800
C9 H9C 0.9800
C10 H10A 0.9800
C10 H10B 0.9800
C10 H10C 0.9800
C11 H11A 0.9800
C11 H11B 0.9800
C11 H11C 0.9800
C12 C13 1.539(2)
C12 C14 1.537(2)
C12 C15 1.533(2)
C13 H13A 0.9800
C13 H13B 0.9800
C13 H13C 0.9800
C14 H14A 0.9800
C14 H14B 0.9800
C14 H14C 0.9800
C15 H15A 0.9800
C15 H15B 0.9800
C15 H15C 0.9800
C16 H16A 0.9900
C16 H16B 0.9900
C16 C17 1.503(3)
C17 C18 1.389(3)
C18 H18 0.9500
C18 C19 1.374(3)
C19 H19 0.9500
C19 C20 1.387(3)
C20 H20 0.9500
C20 C21 1.380(3)
C21 H21 0.9500
C22 H22A 0.9900
C22 H22B 0.9900
C22 C23 1.495(4)
C23 C24 1.393(3)
C24 H24 0.9500
C24 C25 1.374(5)
C25 H25 0.9500
C25 C26 1.380(5)
C26 H26 0.9500
C26 C27 1.383(3)
C27 H27 0.9500
C28 H28A 0.9800
C28 H28B 0.9800
C28 H28C 0.9800
C29 H29A 0.9800
C29 H29B 0.9800
C29 H29C 0.9800
C30 H30A 0.9800
C30 H30B 0.9800
C30 H30C 0.9800
C31 H31A 0.9800
C31 H31B 0.9800
C31 H31C 0.9800
C32 H32A 0.9800
C32 H32B 0.9800
C32 H32C 0.9800
C33 H33A 0.9800
C33 H33B 0.9800
C33 H33C 0.9800
C34 H34A 0.9800
C34 H34B 0.9800
C34 H34C 0.9800
C34 C35 1.568(9)
C35 H35A 0.9900
C35 H35B 0.9900
C35 C36 1.438(7)
C36 H36A 0.9900
C36 H36B 0.9900
C36 C37 1.448(8)
C37 H37A 0.9900
C37 H37B 0.9900
C37 C38 1.443(8)
C38 H38A 0.9900
C38 H38B 0.9900
C38 C39 1.522(10)
C39 H39A 0.9800
C39 H39B 0.9800
C39 H39C 0.9800
